data_7150824
loop_
_publ_author_name
'Prieto, Oscar'
'Lam, Hon Wai'

_publ_section_title
;
 Cobalt-catalyzed reductive Mannich reactions of 4-acryloylmorpholine
 with N-tosyl aldimines
;
_journal_issue 1
_journal_name_full 'Organic &amp;  Biomolecular Chemistry'
_journal_page_first 55
_journal_page_last 57
_journal_paper_doi 10.1039/b715839d
_journal_volume 6
_journal_year 2008
_chemical_absolute_configuration ad
_chemical_compound_source ' Oscar Prieto reaction OP411 '
_chemical_formula_moiety 'C22 H28 N2 O5 S1'
_chemical_formula_sum 'C22 H28 N2 O5 S'
_chemical_formula_weight 432.54
_space_group_IT_number 4
_symmetry_cell_setting monoclinic
_symmetry_space_group_name_Hall 'P 2yb'
_symmetry_space_group_name_H-M 'P 1 21 1'
_atom_sites_solution_hydrogens geom
_atom_sites_solution_primary direct
_audit_creation_date 07-05-02
_audit_creation_method CRYSTALS_ver_12.84
_cell_angle_alpha 90
_cell_angle_beta 91.953(7)
_cell_angle_gamma 90
_cell_formula_units_Z 2
_cell_length_a 7.9098(8)
_cell_length_b 16.8150(18)
_cell_length_c 8.1247(8)
_cell_measurement_reflns_used 2046
_cell_measurement_temperature 150
_cell_measurement_theta_max 20
_cell_measurement_theta_min 2
_cell_volume 1079.98(19)
_computing_cell_refinement 'SAINT (Siemens ,1995)'
_computing_data_collection 'SMART (Siemens, 1993)'
_computing_data_reduction 'SAINT (Siemens ,1995)'
_computing_molecular_graphics 'CAMERON (Watkin et al., 1996)'
_computing_publication_material 'CRYSTALS (Betteridge et al., 2003)'
_computing_structure_refinement 'CRYSTALS (Betteridge et al., 2003)'
_computing_structure_solution 'SIR92 (Altomare et al., 1994)'
_diffrn_ambient_temperature 150
_diffrn_measured_fraction_theta_full 0.998
_diffrn_measured_fraction_theta_max 0.931
_diffrn_measurement_device_type 'Bruker SMART'
_diffrn_measurement_method \w
_diffrn_radiation_monochromator graphite
_diffrn_radiation_type 'Mo K\a'
_diffrn_radiation_wavelength 0.71073
_diffrn_reflns_av_R_equivalents 0.050
_diffrn_reflns_limit_h_max 10
_diffrn_reflns_limit_h_min -10
_diffrn_reflns_limit_k_max 23
_diffrn_reflns_limit_k_min -22
_diffrn_reflns_limit_l_max 11
_diffrn_reflns_limit_l_min -11
_diffrn_reflns_number 11744
_diffrn_reflns_theta_full 28.073
_diffrn_reflns_theta_max 30.514
_diffrn_reflns_theta_min 2.422
_diffrn_standards_number 0
_exptl_absorpt_coefficient_mu 0.186
_exptl_absorpt_correction_T_max 0.96
_exptl_absorpt_correction_T_min 0.81
_exptl_absorpt_correction_type multi-scan
_exptl_absorpt_process_details 'SADABS (Siemens, 1996)'
_exptl_crystal_colour colourless
_exptl_crystal_density_diffrn 1.330
_exptl_crystal_description plate
_exptl_crystal_F_000 460
_exptl_crystal_recrystallization_method
;
>From a mixture of Ethanol and Acetone
;
_exptl_crystal_size_max 0.55
_exptl_crystal_size_mid 0.31
_exptl_crystal_size_min 0.20
_refine_diff_density_max 0.66
_refine_diff_density_min -0.60
_refine_ls_abs_structure_details 'Flack (1983), 2440 Friedel-pairs'
_refine_ls_abs_structure_Flack 0.32(9)
_refine_ls_extinction_method None
_refine_ls_goodness_of_fit_ref 0.8677
_refine_ls_hydrogen_treatment noref
_refine_ls_matrix_type full
_refine_ls_number_parameters 272
_refine_ls_number_reflns 5615
_refine_ls_number_restraints 1
_refine_ls_R_factor_all 0.0830
_refine_ls_R_factor_gt 0.0569
_refine_ls_shift/su_max 0.001680
_refine_ls_structure_factor_coef Fsqd
_refine_ls_weighting_details
;
Method= Modified Sheldrick
w=1/[\s^2^(F^2^) + ( 0.02P)^2^ + 0.00P]
,where P=(max(Fo^2^,0) + 2Fc^2^)/3
;
_refine_ls_weighting_scheme calc
_refine_ls_wR_factor_all 0.1155
_refine_ls_wR_factor_gt 0.1052
_refine_ls_wR_factor_ref 0.1155
_reflns_limit_h_max 10
_reflns_limit_h_min -10
_reflns_limit_k_max 23
_reflns_limit_k_min -22
_reflns_limit_l_max 11
_reflns_limit_l_min 0
_reflns_number_gt 3936
_reflns_number_total 5615
_reflns_threshold_expression I>2.0\s(I)
_oxford_diffrn_Wilson_B_factor 0.00
_oxford_diffrn_Wilson_scale 0.00
_oxford_refine_ls_scale 0.5568(9)
_oxford_structure_analysis_title 'hl7004 in P2(1)'
_cod_data_source_file b715839d.txt
_cod_data_source_block HL7004_cif
_cod_depositor_comments
;
The following automatic conversions were performed:
'_symmetry_cell_setting' value 'Monoclinic' changed to 'monoclinic'
according to '/home/saulius/struct/CIF-dictionaries/cif_core.dic'
dictionary named 'cif_core.dic' version 2.4.1 from 2010-06-29.

Automatic conversion script
Id: cif_fix_enum 1527 2010-12-29 10:47:43Z saulius 
;
_cod_original_sg_symbol_H-M 'P 1 21 1 '
_cod_original_formula_sum 'C22 H28 N2 O5 S1'
_cod_database_code 7150824

loop_
_symmetry_equiv_pos_as_xyz
x,y,z
-x,y+1/2,-z

loop_
_atom_site_label
_atom_site_type_symbol
_atom_site_fract_x
_atom_site_fract_y
_atom_site_fract_z
_atom_site_U_iso_or_equiv
_atom_site_occupancy
_atom_site_adp_type
_atom_site_refinement_flags_posn
_atom_site_refinement_flags_adp
_atom_site_refinement_flags_occupancy
_atom_site_disorder_assembly
_atom_site_disorder_group
_atom_site_attached_hydrogens
C1 C 0.8688(5) -0.0234(2) 1.3337(5) 0.0436 1.0000 Uani . . . . . .
C2 C 0.9064(4) 0.0282(2) 1.1878(4) 0.0303 1.0000 Uani . . . . . .
C3 C 0.9247(4) -0.00418(19) 1.0337(4) 0.0326 1.0000 Uani . . . . . .
C4 C 0.9606(4) 0.04354(19) 0.8989(4) 0.0276 1.0000 Uani . . . . . .
C5 C 0.9809(4) 0.12462(18) 0.9216(3) 0.0220 1.0000 Uani . . . . . .
C6 C 0.9628(4) 0.15797(19) 1.0747(4) 0.0308 1.0000 Uani . . . . . .
C7 C 0.9260(4) 0.1094(2) 1.2058(4) 0.0367 1.0000 Uani . . . . . .
S1 S 1.02401(9) 0.18471(7) 0.75029(9) 0.0230 1.0000 Uani . . . . . .
O1 O 1.0809(2) 0.26050(13) 0.8113(3) 0.0307 1.0000 Uani . . . . . .
O2 O 1.1273(3) 0.13909(14) 0.6440(3) 0.0325 1.0000 Uani . . . . . .
N1 N 0.8485(3) 0.19857(15) 0.6496(3) 0.0224 1.0000 Uani . . . . . .
C8 C 0.7219(4) 0.25607(17) 0.7021(3) 0.0208 1.0000 Uani . . . . . .
C9 C 0.7252(4) 0.33091(19) 0.5980(4) 0.0270 1.0000 Uani . . . . . .
C10 C 0.7836(4) 0.3305(2) 0.4390(4) 0.0306 1.0000 Uani . . . . . .
C11 C 0.7793(5) 0.3979(2) 0.3432(5) 0.0417 1.0000 Uani . . . . . .
C12 C 0.7157(5) 0.4679(2) 0.4059(6) 0.0484 1.0000 Uani . . . . . .
C13 C 0.6574(5) 0.4704(2) 0.5641(5) 0.0452 1.0000 Uani . . . . . .
C14 C 0.6608(4) 0.4016(2) 0.6603(4) 0.0341 1.0000 Uani . . . . . .
O3 O 0.6030(3) 0.39729(15) 0.8167(3) 0.0431 1.0000 Uani . . . . . .
C15 C 0.5649(5) 0.4704(2) 0.8989(6) 0.0558 1.0000 Uani . . . . . .
C16 C 0.5445(4) 0.21651(18) 0.6928(4) 0.0216 1.0000 Uani . . . . . .
C17 C 0.5356(4) 0.14562(19) 0.8109(4) 0.0279 1.0000 Uani . . . . . .
C18 C 0.5086(3) 0.1893(2) 0.5164(3) 0.0211 1.0000 Uani . . . . . .
O4 O 0.5873(3) 0.13114(13) 0.4658(2) 0.0278 1.0000 Uani . . . . . .
N2 N 0.4030(3) 0.23153(15) 0.4155(3) 0.0235 1.0000 Uani . . . . . .
C19 C 0.3765(4) 0.20470(19) 0.2455(4) 0.0322 1.0000 Uani . . . . . .
C20 C 0.3704(4) 0.2750(2) 0.1298(4) 0.0358 1.0000 Uani . . . . . .
O5 O 0.2471(3) 0.33194(15) 0.1747(3) 0.0358 1.0000 Uani . . . . . .
C21 C 0.2861(4) 0.3599(2) 0.3365(4) 0.0330 1.0000 Uani . . . . . .
C22 C 0.2855(4) 0.2940(2) 0.4607(4) 0.0295 1.0000 Uani . . . . . .
H11 H 0.7969 0.0045 1.4046 0.0665 1.0000 Uiso . . . . . .
H12 H 0.9698 -0.0379 1.3909 0.0662 1.0000 Uiso . . . . . .
H13 H 0.8095 -0.0706 1.2948 0.0672 1.0000 Uiso . . . . . .
H31 H 0.9113 -0.0592 1.0185 0.0390 1.0000 Uiso . . . . . .
H41 H 0.9699 0.0203 0.7958 0.0330 1.0000 Uiso . . . . . .
H61 H 0.9765 0.2122 1.0876 0.0371 1.0000 Uiso . . . . . .
H71 H 0.9133 0.1313 1.3101 0.0434 1.0000 Uiso . . . . . .
H81 H 0.7469 0.2686 0.8180 0.0240 1.0000 Uiso . . . . . .
H101 H 0.8282 0.2825 0.3957 0.0345 1.0000 Uiso . . . . . .
H111 H 0.8178 0.3960 0.2386 0.0503 1.0000 Uiso . . . . . .
H121 H 0.7128 0.5126 0.3417 0.0554 1.0000 Uiso . . . . . .
H131 H 0.6146 0.5168 0.6067 0.0521 1.0000 Uiso . . . . . .
H151 H 0.5362 0.4580 1.0101 0.0816 1.0000 Uiso . . . . . .
H152 H 0.6624 0.5042 0.8974 0.0815 1.0000 Uiso . . . . . .
H153 H 0.4706 0.4948 0.8430 0.0815 1.0000 Uiso . . . . . .
H161 H 0.4615 0.2556 0.7254 0.0247 1.0000 Uiso . . . . . .
H171 H 0.4189 0.1289 0.8186 0.0407 1.0000 Uiso . . . . . .
H172 H 0.5769 0.1607 0.9196 0.0406 1.0000 Uiso . . . . . .
H173 H 0.6035 0.1029 0.7717 0.0398 1.0000 Uiso . . . . . .
H191 H 0.4685 0.1691 0.2169 0.0369 1.0000 Uiso . . . . . .
H192 H 0.2711 0.1746 0.2348 0.0367 1.0000 Uiso . . . . . .
H201 H 0.4798 0.2998 0.1331 0.0403 1.0000 Uiso . . . . . .
H202 H 0.3424 0.2570 0.0191 0.0403 1.0000 Uiso . . . . . .
H211 H 0.3976 0.3852 0.3404 0.0366 1.0000 Uiso . . . . . .
H212 H 0.2023 0.3997 0.3650 0.0366 1.0000 Uiso . . . . . .
H221 H 0.3207 0.3147 0.5671 0.0343 1.0000 Uiso . . . . . .
H222 H 0.1732 0.2715 0.4657 0.0349 1.0000 Uiso . . . . . .
H6 H 0.8244 0.1666 0.5721 0.0269 1.0000 Uiso . . . . . .

loop_
_atom_site_aniso_label
_atom_site_aniso_U_11
_atom_site_aniso_U_22
_atom_site_aniso_U_33
_atom_site_aniso_U_23
_atom_site_aniso_U_13
_atom_site_aniso_U_12
C1 0.040(2) 0.049(2) 0.042(2) 0.0195(18) 0.0067(17) 0.0023(18)
C2 0.0245(17) 0.0309(19) 0.0353(18) 0.0118(15) -0.0019(14) 0.0022(13)
C3 0.0351(19) 0.0211(18) 0.042(2) 0.0033(15) -0.0001(15) -0.0006(14)
C4 0.0278(17) 0.0287(18) 0.0261(16) 0.0002(13) -0.0022(14) 0.0034(14)
C5 0.0185(14) 0.0235(16) 0.0238(15) 0.0070(12) -0.0025(12) -0.0008(12)
C6 0.0316(18) 0.0274(19) 0.0334(18) -0.0007(13) -0.0001(14) 0.0000(13)
C7 0.042(2) 0.043(2) 0.0244(17) 0.0001(16) 0.0018(15) 0.0021(17)
S1 0.0204(3) 0.0228(4) 0.0259(3) 0.0050(3) -0.0004(3) 0.0006(3)
O1 0.0288(12) 0.0305(13) 0.0325(12) 0.0054(10) -0.0034(10) -0.0040(10)
O2 0.0272(12) 0.0335(13) 0.0371(13) 0.0089(10) 0.0057(10) 0.0111(10)
N1 0.0229(12) 0.0229(15) 0.0213(11) -0.0035(10) -0.0022(9) 0.0056(10)
C8 0.0251(15) 0.0164(15) 0.0206(14) 0.0004(12) -0.0020(12) 0.0021(12)
C9 0.0200(15) 0.0214(17) 0.0389(18) -0.0006(14) -0.0079(13) 0.0008(13)
C10 0.0243(16) 0.0286(18) 0.0386(19) 0.0052(15) -0.0044(14) -0.0046(14)
C11 0.035(2) 0.044(2) 0.045(2) 0.0187(19) -0.0075(16) -0.0129(17)
C12 0.041(2) 0.030(2) 0.073(3) 0.026(2) -0.016(2) -0.0099(18)
C13 0.039(2) 0.0202(18) 0.075(3) 0.0030(19) -0.016(2) 0.0016(16)
C14 0.0254(18) 0.0272(18) 0.049(2) -0.0049(16) -0.0069(16) -0.0016(14)
O3 0.0477(16) 0.0257(13) 0.0562(16) -0.0128(12) 0.0076(13) 0.0087(12)
C15 0.051(2) 0.040(2) 0.077(3) -0.027(2) -0.009(2) 0.016(2)
C16 0.0215(15) 0.0220(16) 0.0214(15) 0.0000(12) 0.0017(12) 0.0027(12)
C17 0.0265(17) 0.0302(18) 0.0272(16) 0.0075(14) 0.0026(13) 0.0016(14)
C18 0.0187(13) 0.0187(15) 0.0258(13) 0.0033(14) 0.0010(11) -0.0063(14)
O4 0.0326(12) 0.0189(11) 0.0316(11) -0.0052(9) -0.0048(9) 0.0049(9)
N2 0.0232(13) 0.0263(15) 0.0209(13) 0.0004(11) -0.0004(10) 0.0031(11)
C19 0.0356(18) 0.032(2) 0.0282(16) -0.0076(14) -0.0079(14) 0.0046(14)
C20 0.045(2) 0.039(2) 0.0229(16) -0.0014(15) -0.0027(15) 0.0093(17)
O5 0.0468(15) 0.0358(13) 0.0240(11) 0.0019(10) -0.0089(10) 0.0126(11)
C21 0.038(2) 0.0307(19) 0.0296(18) -0.0023(14) -0.0048(15) 0.0109(15)
C22 0.0264(17) 0.037(2) 0.0252(16) 0.0035(14) 0.0007(13) 0.0071(14)

loop_
_atom_type_symbol
_atom_type_scat_dispersion_real
_atom_type_scat_dispersion_imag
_atom_type_scat_Cromer_Mann_a1
_atom_type_scat_Cromer_Mann_b1
_atom_type_scat_Cromer_Mann_a2
_atom_type_scat_Cromer_Mann_b2
_atom_type_scat_Cromer_Mann_a3
_atom_type_scat_Cromer_Mann_b3
_atom_type_scat_Cromer_Mann_a4
_atom_type_scat_Cromer_Mann_b4
_atom_type_scat_Cromer_Mann_c
_atom_type_scat_source
C 0.0033 0.0016 2.3100 20.8439 1.0200 10.2075 1.5886 0.5687 0.8650 51.6512 0.2156 'International Tables Vol C 4.2.6.8 and 6.1.1.4'
H 0.0000 0.0000 0.4930 10.5109 0.3229 26.1257 0.1402 3.1424 0.0408 57.7998 0.0030 'International Tables Vol C 4.2.6.8 and 6.1.1.4'
N 0.0061 0.0033 12.2126 0.0057 3.1322 9.8933 2.0125 28.9975 1.1663 0.5826 -11.5290 'International Tables Vol C 4.2.6.8 and 6.1.1.4'
O 0.0106 0.0060 3.0485 13.2771 2.2868 5.7011 1.5463 0.3239 0.8670 32.9089 0.2508 'International Tables Vol C 4.2.6.8 and 6.1.1.4'
S 0.1246 0.1234 6.9053 1.4679 5.2034 22.2151 1.4379 0.2536 1.5863 56.1720 0.8669 'International Tables Vol C 4.2.6.8 and 6.1.1.4'

loop_
_geom_angle_atom_site_label_1
_geom_angle_site_symmetry_1
_geom_angle_atom_site_label_2
_geom_angle_site_symmetry_2
_geom_angle_atom_site_label_3
_geom_angle_site_symmetry_3
_geom_angle
_geom_angle_publ_flag
C2 . C1 . H11 . 109.4 no
C2 . C1 . H12 . 110.5 no
H11 . C1 . H12 . 110.2 no
C2 . C1 . H13 . 108.8 no
H11 . C1 . H13 . 108.0 no
H12 . C1 . H13 . 109.9 no
C1 . C2 . C3 . 121.1(3) yes
C1 . C2 . C7 . 120.7(3) yes
C3 . C2 . C7 . 118.2(3) yes
C2 . C3 . C4 . 121.1(3) yes
C2 . C3 . H31 . 119.6 no
C4 . C3 . H31 . 119.2 no
C3 . C4 . C5 . 119.2(3) yes
C3 . C4 . H41 . 119.4 no
C5 . C4 . H41 . 121.5 no
C4 . C5 . C6 . 120.4(3) yes
C4 . C5 . S1 . 118.9(2) yes
C6 . C5 . S1 . 120.6(2) yes
C5 . C6 . C7 . 119.2(3) yes
C5 . C6 . H61 . 119.3 no
C7 . C6 . H61 . 121.6 no
C2 . C7 . C6 . 121.9(3) yes
C2 . C7 . H71 . 118.2 no
C6 . C7 . H71 . 119.9 no
C5 . S1 . O1 . 107.65(14) yes
C5 . S1 . O2 . 107.39(14) yes
O1 . S1 . O2 . 120.39(13) yes
C5 . S1 . N1 . 107.39(13) yes
O1 . S1 . N1 . 107.65(13) yes
O2 . S1 . N1 . 105.77(12) yes
S1 . N1 . C8 . 122.36(18) yes
S1 . N1 . H6 . 117.2 no
C8 . N1 . H6 . 119.9 no
N1 . C8 . C9 . 111.1(2) yes
N1 . C8 . C16 . 109.2(2) yes
C9 . C8 . C16 . 111.2(2) yes
N1 . C8 . H81 . 107.7 no
C9 . C8 . H81 . 110.5 no
C16 . C8 . H81 . 107.0 no
C8 . C9 . C10 . 121.9(3) yes
C8 . C9 . C14 . 119.4(3) yes
C10 . C9 . C14 . 118.7(3) yes
C9 . C10 . C11 . 121.4(3) yes
C9 . C10 . H101 . 119.2 no
C11 . C10 . H101 . 119.4 no
C10 . C11 . C12 . 119.7(3) yes
C10 . C11 . H111 . 119.6 no
C12 . C11 . H111 . 120.7 no
C11 . C12 . C13 . 120.4(3) yes
C11 . C12 . H121 . 119.4 no
C13 . C12 . H121 . 120.1 no
C12 . C13 . C14 . 119.7(3) yes
C12 . C13 . H131 . 121.0 no
C14 . C13 . H131 . 119.4 no
C9 . C14 . C13 . 120.2(3) yes
C9 . C14 . O3 . 115.4(3) yes
C13 . C14 . O3 . 124.4(3) yes
C14 . O3 . C15 . 118.0(3) yes
O3 . C15 . H151 . 108.2 no
O3 . C15 . H152 . 108.7 no
H151 . C15 . H152 . 110.8 no
O3 . C15 . H153 . 108.7 no
H151 . C15 . H153 . 109.6 no
H152 . C15 . H153 . 110.7 no
C8 . C16 . C17 . 111.3(2) yes
C8 . C16 . C18 . 108.3(2) yes
C17 . C16 . C18 . 110.1(2) yes
C8 . C16 . H161 . 108.4 no
C17 . C16 . H161 . 108.0 no
C18 . C16 . H161 . 110.7 no
C16 . C17 . H171 . 109.2 no
C16 . C17 . H172 . 110.3 no
H171 . C17 . H172 . 108.1 no
C16 . C17 . H173 . 109.7 no
H171 . C17 . H173 . 110.6 no
H172 . C17 . H173 . 108.9 no
C16 . C18 . O4 . 118.1(2) yes
C16 . C18 . N2 . 120.3(3) yes
O4 . C18 . N2 . 121.4(2) yes
C18 . N2 . C19 . 118.5(2) yes
C18 . N2 . C22 . 127.7(3) yes
C19 . N2 . C22 . 112.9(2) yes
N2 . C19 . C20 . 110.3(3) yes
N2 . C19 . H191 . 109.3 no
C20 . C19 . H191 . 109.9 no
N2 . C19 . H192 . 109.8 no
C20 . C19 . H192 . 109.9 no
H191 . C19 . H192 . 107.6 no
C19 . C20 . O5 . 112.0(3) yes
C19 . C20 . H201 . 108.3 no
O5 . C20 . H201 . 108.9 no
C19 . C20 . H202 . 109.7 no
O5 . C20 . H202 . 108.1 no
H201 . C20 . H202 . 109.8 no
C20 . O5 . C21 . 109.3(2) yes
O5 . C21 . C22 . 111.8(3) yes
O5 . C21 . H211 . 110.0 no
C22 . C21 . H211 . 108.8 no
O5 . C21 . H212 . 108.6 no
C22 . C21 . H212 . 109.3 no
H211 . C21 . H212 . 108.3 no
C21 . C22 . N2 . 110.3(3) yes
C21 . C22 . H221 . 109.2 no
N2 . C22 . H221 . 108.6 no
C21 . C22 . H222 . 110.0 no
N2 . C22 . H222 . 108.9 no
H221 . C22 . H222 . 109.9 no

loop_
_geom_bond_atom_site_label_1
_geom_bond_site_symmetry_1
_geom_bond_atom_site_label_2
_geom_bond_site_symmetry_2
_geom_bond_distance
_geom_bond_publ_flag
C1 . C2 . 1.506(5) yes
C1 . H11 . 0.947 no
C1 . H12 . 0.943 no
C1 . H13 . 0.970 no
C2 . C3 . 1.377(5) yes
C2 . C7 . 1.381(5) yes
C3 . C4 . 1.395(4) yes
C3 . H31 . 0.939 no
C4 . C5 . 1.384(4) yes
C4 . H41 . 0.929 no
C5 . C6 . 1.377(4) yes
C5 . S1 . 1.763(3) yes
C6 . C7 . 1.381(4) yes
C6 . H61 . 0.925 no
C7 . H71 . 0.932 no
S1 . O1 . 1.434(2) yes
S1 . O2 . 1.432(2) yes
S1 . N1 . 1.604(2) yes
N1 . C8 . 1.466(3) yes
N1 . H6 . 0.844 no
C8 . C9 . 1.517(4) yes
C8 . C16 . 1.552(4) yes
C8 . H81 . 0.978 no
C9 . C10 . 1.387(4) yes
C9 . C14 . 1.396(4) yes
C10 . C11 . 1.375(5) yes
C10 . H101 . 0.953 no
C11 . C12 . 1.383(6) yes
C11 . H111 . 0.913 no
C12 . C13 . 1.381(6) yes
C12 . H121 . 0.915 no
C13 . C14 . 1.396(5) yes
C13 . H131 . 0.922 no
C14 . O3 . 1.367(4) yes
O3 . C15 . 1.435(4) yes
C15 . H151 . 0.962 no
C15 . H152 . 0.959 no
C15 . H153 . 0.954 no
C16 . C17 . 1.533(4) yes
C16 . C18 . 1.522(4) yes
C16 . H161 . 0.971 no
C17 . H171 . 0.969 no
C17 . H172 . 0.965 no
C17 . H173 . 0.958 no
C18 . O4 . 1.237(4) yes
C18 . N2 . 1.352(3) yes
N2 . C19 . 1.461(4) yes
N2 . C22 . 1.457(4) yes
C19 . C20 . 1.509(5) yes
C19 . H191 . 0.976 no
C19 . H192 . 0.977 no
C20 . O5 . 1.423(4) yes
C20 . H201 . 0.960 no
C20 . H202 . 0.968 no
O5 . C21 . 1.420(4) yes
C21 . C22 . 1.499(5) yes
C21 . H211 . 0.978 no
C21 . H212 . 0.976 no
C22 . H221 . 0.965 no
C22 . H222 . 0.968 no

loop_
_geom_hbond_atom_site_label_D
_geom_hbond_site_symmetry_D
_geom_hbond_atom_site_label_H
_geom_hbond_site_symmetry_H
_geom_hbond_atom_site_label_A
_geom_hbond_site_symmetry_A
_geom_hbond_angle_DHA
_geom_hbond_distance_DH
_geom_hbond_distance_HA
_geom_hbond_distance_DA
_geom_hbond_publ_flag
N1 . H6 . O4 . 131 0.84 2.12 2.752(2) yes

loop_
_cod_related_entry_id
_cod_related_entry_database
_cod_related_entry_code
1 ChemSpider 21195931
